data_4339157
loop_
_publ_author_name
'Lai, Siu-Wai'
'Chan, Queenie K.-W.'
'Zhu, Nianyong'
'Che, Chi-Ming'

_publ_section_title
;
 cis-Dicyanoosmium(II) diimine complexes bearing phosphine or sulfoxide
 ligands: spectroscopic and luminescent studies.
;
_journal_issue 26
_journal_name_full 'Inorganic chemistry'
_journal_page_first 11003
_journal_page_last 11016
_journal_paper_doi 10.1021/ic070290l
_journal_volume 46
_journal_year 2007
_chemical_formula_moiety 'C65 H52 Cl6 N4 Os P2'
_chemical_formula_sum 'C65 H52 Cl6 N4 Os P2'
_chemical_formula_weight 1353.95
_chemical_name_systematic
;
 ?
;
_space_group_IT_number 14
_symmetry_cell_setting monoclinic
_symmetry_space_group_name_Hall '-P 2yn'
_symmetry_space_group_name_H-M 'P 1 21/n 1'
_atom_sites_solution_hydrogens geom
_atom_sites_solution_primary direct
_atom_sites_solution_secondary difmap
_audit_creation_method SHELXL-97
_cell_angle_alpha 90.00
_cell_angle_beta 95.85(3)
_cell_angle_gamma 90.00
_cell_formula_units_Z 4
_cell_length_a 15.616(3)
_cell_length_b 14.575(3)
_cell_length_c 26.312(5)
_cell_measurement_reflns_used 0
_cell_measurement_temperature 253(2)
_cell_measurement_theta_max 0
_cell_measurement_theta_min 0
_cell_volume 5958(2)
_computing_cell_refinement scalepack
_computing_data_collection marcontrol
_computing_data_reduction denzo
_computing_molecular_graphics 'Ortep-3 for Windows (Farrugia, 1997)'
_computing_publication_material 'WinGX publication routines (Farrugia, 1999)'
_computing_structure_refinement 'SHELXL-97 (Sheldrick, 1997)'
_computing_structure_solution SIR-97
_diffrn_ambient_temperature 253(2)
_diffrn_measured_fraction_theta_full 0.938
_diffrn_measured_fraction_theta_max 0.938
_diffrn_measurement_device_type 'marresearch IPDS mar300'
_diffrn_measurement_method oscillation
_diffrn_radiation_monochromator graphite
_diffrn_radiation_source 'fine-focus sealed tube'
_diffrn_radiation_type MoK\a
_diffrn_radiation_wavelength 0.71073
_diffrn_reflns_av_R_equivalents 0.0400
_diffrn_reflns_av_sigmaI/netI 0.0599
_diffrn_reflns_limit_h_max 18
_diffrn_reflns_limit_h_min -16
_diffrn_reflns_limit_k_max 16
_diffrn_reflns_limit_k_min -16
_diffrn_reflns_limit_l_max 31
_diffrn_reflns_limit_l_min -31
_diffrn_reflns_number 32520
_diffrn_reflns_theta_full 25.51
_diffrn_reflns_theta_max 25.51
_diffrn_reflns_theta_min 1.56
_exptl_absorpt_coefficient_mu 2.508
_exptl_absorpt_correction_type none
_exptl_crystal_colour brown
_exptl_crystal_density_diffrn 1.510
_exptl_crystal_density_method 'not measured'
_exptl_crystal_description prism
_exptl_crystal_F_000 2712
_exptl_crystal_size_max 0.7
_exptl_crystal_size_mid 0.2
_exptl_crystal_size_min 0.15
_refine_diff_density_max 1.596
_refine_diff_density_min -1.276
_refine_diff_density_rms 0.133
_refine_ls_extinction_method none
_refine_ls_goodness_of_fit_ref 1.083
_refine_ls_hydrogen_treatment mixed
_refine_ls_matrix_type full
_refine_ls_number_parameters 670
_refine_ls_number_reflns 10407
_refine_ls_number_restraints 12
_refine_ls_restrained_S_all 1.097
_refine_ls_R_factor_all 0.0517
_refine_ls_R_factor_gt 0.0427
_refine_ls_shift/su_max 0.003
_refine_ls_shift/su_mean 0.000
_refine_ls_structure_factor_coef Fsqd
_refine_ls_weighting_details 'calc w=1/[\s^2^(Fo^2^)+(0.0809P)^2^+0.0000P] where P=(Fo^2^+2Fc^2^)/3'
_refine_ls_weighting_scheme calc
_refine_ls_wR_factor_gt 0.1255
_refine_ls_wR_factor_ref 0.1293
_reflns_number_gt 8464
_reflns_number_total 10407
_reflns_threshold_expression >2sigma(I)
_cod_data_source_file ic070290l-file001.cif
_cod_data_source_block mar1575_Cpd2a
_cod_original_sg_symbol_H-M 'P 21/n'
_cod_database_code 4339157

loop_
_symmetry_equiv_pos_as_xyz
'x, y, z'
'-x+1/2, y+1/2, -z+1/2'
'-x, -y, -z'
'x-1/2, -y-1/2, z-1/2'

loop_
_atom_site_label
_atom_site_type_symbol
_atom_site_fract_x
_atom_site_fract_y
_atom_site_fract_z
_atom_site_U_iso_or_equiv
_atom_site_adp_type
_atom_site_occupancy
_atom_site_symmetry_multiplicity
_atom_site_calc_flag
_atom_site_refinement_flags
_atom_site_disorder_assembly
_atom_site_disorder_group
Os1 Os 0.849963(13) 0.137511(11) 0.899569(7) 0.02843(9) Uani 1 1 d . . .
P1 P 0.73872(9) 0.03206(9) 0.90954(5) 0.0340(3) Uani 1 1 d . . .
P2 P 0.96197(9) 0.24199(8) 0.88605(5) 0.0312(3) Uani 1 1 d . . .
N1 N 0.8340(3) 0.0939(3) 0.78110(17) 0.0471(12) Uani 1 1 d . . .
N2 N 0.9871(4) -0.0175(3) 0.9306(2) 0.0523(13) Uani 1 1 d . . .
N3 N 0.7591(3) 0.2435(2) 0.88480(15) 0.0293(9) Uani 1 1 d . . .
N4 N 0.8448(3) 0.1967(2) 0.97326(14) 0.0301(9) Uani 1 1 d . . .
C1 C 0.8430(3) 0.1055(3) 0.8248(2) 0.0345(11) Uani 1 1 d . . .
C2 C 0.9387(4) 0.0383(3) 0.91992(19) 0.0356(12) Uani 1 1 d . . .
C3 C 0.7161(4) 0.2641(3) 0.83962(19) 0.0345(11) Uani 1 1 d . . .
H3 H 0.7255 0.2288 0.8112 0.041 Uiso 1 1 calc R . .
C4 C 0.6583(4) 0.3361(4) 0.8338(2) 0.0384(12) Uani 1 1 d . . .
H4 H 0.6291 0.3471 0.8018 0.046 Uiso 1 1 calc R . .
C5 C 0.6428(3) 0.3914(3) 0.8737(2) 0.0344(11) Uani 1 1 d . . .
C6 C 0.6903(4) 0.3731(3) 0.9220(2) 0.0315(11) Uani 1 1 d . . .
C7 C 0.7450(3) 0.2976(3) 0.92574(18) 0.0301(10) Uani 1 1 d . . .
C8 C 0.7939(3) 0.2750(3) 0.97303(17) 0.0281(10) Uani 1 1 d . . .
C9 C 0.7908(3) 0.3308(4) 1.01628(19) 0.0331(11) Uani 1 1 d . . .
C10 C 0.8432(3) 0.3071(3) 1.06151(18) 0.0347(11) Uani 1 1 d . . .
C11 C 0.8920(4) 0.2270(4) 1.0611(2) 0.0398(12) Uani 1 1 d . . .
H11 H 0.9261 0.2088 1.0904 0.048 Uiso 1 1 calc R . .
C12 C 0.8895(4) 0.1747(3) 1.01715(19) 0.0349(12) Uani 1 1 d . . .
H12 H 0.9213 0.1206 1.0184 0.042 Uiso 1 1 calc R . .
C13 C 0.6898(4) 0.4315(3) 0.9661(2) 0.0386(12) Uani 1 1 d . . .
H13 H 0.6552 0.4836 0.9641 0.046 Uiso 1 1 calc R . .
C14 C 0.7385(4) 0.4126(3) 1.01018(19) 0.0369(12) Uani 1 1 d . . .
H14 H 0.7383 0.4533 1.0374 0.044 Uiso 1 1 calc R . .
C15 C 0.5796(3) 0.4678(3) 0.8655(2) 0.0362(12) Uani 1 1 d . . .
C16 C 0.5817(4) 0.5250(3) 0.8234(2) 0.0396(12) Uani 1 1 d . . .
H16 H 0.6246 0.5172 0.8017 0.047 Uiso 1 1 calc R . .
C17 C 0.5216(4) 0.5929(4) 0.8132(2) 0.0477(14) Uani 1 1 d . . .
H17 H 0.5237 0.6303 0.7847 0.057 Uiso 1 1 calc R . .
C18 C 0.4581(5) 0.6056(5) 0.8451(3) 0.0601(17) Uani 1 1 d . . .
H18 H 0.4176 0.6519 0.8384 0.072 Uiso 1 1 calc R . .
C19 C 0.4545(5) 0.5485(5) 0.8878(3) 0.069(2) Uani 1 1 d . . .
H19 H 0.4117 0.5570 0.9094 0.083 Uiso 1 1 calc R . .
C20 C 0.5146(4) 0.4798(4) 0.8975(2) 0.0522(15) Uani 1 1 d . . .
H20 H 0.5119 0.4414 0.9255 0.063 Uiso 1 1 calc R . .
C21 C 0.8491(4) 0.3662(3) 1.1082(2) 0.0350(12) Uani 1 1 d . . .
C22 C 0.7778(4) 0.3882(4) 1.1322(2) 0.0478(14) Uani 1 1 d . . .
H22 H 0.7244 0.3653 1.1193 0.057 Uiso 1 1 calc R . .
C23 C 0.7838(5) 0.4440(5) 1.1751(2) 0.0625(19) Uani 1 1 d . . .
H23 H 0.7348 0.4602 1.1903 0.075 Uiso 1 1 calc R . .
C24 C 0.8643(5) 0.4753(4) 1.1948(2) 0.0596(18) Uani 1 1 d . . .
H24 H 0.8695 0.5123 1.2237 0.072 Uiso 1 1 calc R . .
C25 C 0.9350(5) 0.4524(4) 1.1723(2) 0.0592(18) Uani 1 1 d . . .
H25 H 0.9885 0.4742 1.1858 0.071 Uiso 1 1 calc R . .
C26 C 0.9293(4) 0.3966(4) 1.1293(2) 0.0502(14) Uani 1 1 d . . .
H26 H 0.9787 0.3797 1.1148 0.060 Uiso 1 1 calc R . .
C27 C 0.7237(4) -0.0051(4) 0.9752(2) 0.0415(13) Uani 1 1 d . . .
C28 C 0.6426(4) -0.0195(4) 0.9920(2) 0.0558(16) Uani 1 1 d . . .
H28 H 0.5931 -0.0085 0.9701 0.067 Uiso 1 1 calc R . .
C29 C 0.6363(5) -0.0503(5) 1.0412(3) 0.068(2) Uani 1 1 d . . .
H29 H 0.5823 -0.0603 1.0523 0.082 Uiso 1 1 calc R . .
C30 C 0.7090(6) -0.0661(5) 1.0737(3) 0.072(2) Uani 1 1 d . . .
H30 H 0.7042 -0.0861 1.1069 0.086 Uiso 1 1 calc R . .
C31 C 0.7895(5) -0.0523(4) 1.0574(2) 0.0562(16) Uani 1 1 d . . .
H31 H 0.8388 -0.0629 1.0796 0.067 Uiso 1 1 calc R . .
C32 C 0.7963(4) -0.0229(3) 1.0086(2) 0.0427(13) Uani 1 1 d . . .
H32 H 0.8506 -0.0148 0.9976 0.051 Uiso 1 1 calc R . .
C33 C 0.7388(4) -0.0805(3) 0.8775(2) 0.0422(13) Uani 1 1 d . . .
C34 C 0.6705(6) -0.1402(4) 0.8814(3) 0.071(2) Uani 1 1 d . . .
H34 H 0.6257 -0.1222 0.8999 0.086 Uiso 1 1 calc R . .
C35 C 0.6673(6) -0.2265(5) 0.8584(3) 0.082(3) Uani 1 1 d . . .
H35 H 0.6211 -0.2657 0.8615 0.098 Uiso 1 1 calc R . .
C36 C 0.7338(6) -0.2523(4) 0.8313(3) 0.078(3) Uani 1 1 d . . .
H36 H 0.7323 -0.3092 0.8152 0.094 Uiso 1 1 calc R . .
C37 C 0.8018(6) -0.1954(5) 0.8278(3) 0.071(2) Uani 1 1 d . . .
H37 H 0.8466 -0.2145 0.8096 0.085 Uiso 1 1 calc R . .
C38 C 0.8061(5) -0.1082(4) 0.8509(2) 0.0527(16) Uani 1 1 d . . .
H38 H 0.8532 -0.0701 0.8483 0.063 Uiso 1 1 calc R . .
C39 C 0.6341(4) 0.0800(3) 0.8862(2) 0.0421(13) Uani 1 1 d . . .
C40 C 0.5961(5) 0.0642(4) 0.8370(3) 0.0620(18) Uani 1 1 d . . .
H40 H 0.6222 0.0234 0.8162 0.074 Uiso 1 1 calc R . .
C41 C 0.5223(6) 0.1064(7) 0.8184(4) 0.093(3) Uani 1 1 d . . .
H41 H 0.4979 0.0933 0.7854 0.111 Uiso 1 1 calc R . .
C42 C 0.4825(5) 0.1693(6) 0.8482(4) 0.086(3) Uani 1 1 d . . .
H42 H 0.4319 0.1985 0.8355 0.103 Uiso 1 1 calc R . .
C43 C 0.5187(5) 0.1870(5) 0.8961(3) 0.067(2) Uani 1 1 d . . .
H43 H 0.4925 0.2290 0.9161 0.080 Uiso 1 1 calc R . .
C44 C 0.5947(4) 0.1438(4) 0.9162(3) 0.0490(15) Uani 1 1 d . . .
H44 H 0.6188 0.1572 0.9491 0.059 Uiso 1 1 calc R . .
C45 C 1.0495(4) 0.2085(4) 0.8488(2) 0.0385(12) Uani 1 1 d . . .
C46 C 1.0573(4) 0.1211(4) 0.8295(2) 0.0488(14) Uani 1 1 d . . .
H46 H 1.0168 0.0762 0.8347 0.059 Uiso 1 1 calc R . .
C47 C 1.1269(5) 0.1011(5) 0.8020(3) 0.067(2) Uani 1 1 d . . .
H47 H 1.1325 0.0422 0.7892 0.080 Uiso 1 1 calc R . .
C48 C 1.1875(5) 0.1665(6) 0.7933(3) 0.072(2) Uani 1 1 d . . .
H48 H 1.2330 0.1522 0.7746 0.086 Uiso 1 1 calc R . .
C49 C 1.1796(5) 0.2530(6) 0.8129(3) 0.080(2) Uani 1 1 d . . .
H49 H 1.2206 0.2975 0.8077 0.096 Uiso 1 1 calc R . .
C50 C 1.1108(5) 0.2747(5) 0.8403(3) 0.068(2) Uani 1 1 d . . .
H50 H 1.1056 0.3338 0.8530 0.081 Uiso 1 1 calc R . .
C51 C 0.9172(4) 0.3424(3) 0.8508(2) 0.0351(11) Uani 1 1 d . . .
C52 C 0.9076(4) 0.3386(4) 0.7975(2) 0.0446(14) Uani 1 1 d . . .
H52 H 0.9329 0.2907 0.7810 0.053 Uiso 1 1 calc R . .
C53 C 0.8617(4) 0.4037(4) 0.7691(2) 0.0518(16) Uani 1 1 d . . .
H53 H 0.8544 0.3982 0.7337 0.062 Uiso 1 1 calc R . .
C54 C 0.8259(4) 0.4779(4) 0.7920(2) 0.0543(16) Uani 1 1 d . . .
H54 H 0.7956 0.5227 0.7725 0.065 Uiso 1 1 calc R . .
C55 C 0.8362(4) 0.4838(4) 0.8453(2) 0.0474(14) Uani 1 1 d . . .
H55 H 0.8131 0.5335 0.8613 0.057 Uiso 1 1 calc R . .
C56 C 0.8803(4) 0.4168(3) 0.8743(2) 0.0379(12) Uani 1 1 d . . .
H56 H 0.8856 0.4210 0.9097 0.045 Uiso 1 1 calc R . .
C57 C 1.0258(4) 0.2855(3) 0.94409(19) 0.0364(12) Uani 1 1 d . . .
C58 C 1.0574(4) 0.2187(4) 0.9792(2) 0.0420(13) Uani 1 1 d . . .
H58 H 1.0452 0.1571 0.9728 0.050 Uiso 1 1 calc R . .
C59 C 1.1075(4) 0.2448(5) 1.0240(2) 0.0552(16) Uani 1 1 d . . .
H59 H 1.1301 0.2004 1.0470 0.066 Uiso 1 1 calc R . .
C60 C 1.1231(5) 0.3359(5) 1.0341(2) 0.0603(18) Uani 1 1 d . . .
H60 H 1.1549 0.3532 1.0644 0.072 Uiso 1 1 calc R . .
C61 C 1.0925(5) 0.4010(5) 1.0002(3) 0.0603(18) Uani 1 1 d . . .
H61 H 1.1030 0.4626 1.0077 0.072 Uiso 1 1 calc R . .
C62 C 1.0450(4) 0.3765(4) 0.9536(3) 0.0490(15) Uani 1 1 d . . .
H62 H 1.0269 0.4212 0.9296 0.059 Uiso 1 1 calc R . .
C63 C 1.3287(10) 0.2992(10) 0.9884(5) 0.159(5) Uiso 1 1 d D . .
H63A H 1.2877 0.3241 1.0100 0.190 Uiso 1 1 calc R . .
H63B H 1.3179 0.2338 0.9851 0.190 Uiso 1 1 calc R . .
C64 C 1.1416(18) -0.1894(18) 0.7721(9) 0.132(8) Uiso 0.50 1 d PD A 1
H64A H 1.1738 -0.1531 0.7984 0.158 Uiso 0.50 1 calc PR A 1
H64B H 1.1742 -0.2439 0.7653 0.158 Uiso 0.50 1 calc PR A 1
C65 C 0.6919(18) 0.1482(17) 1.1417(11) 0.329(17) Uiso 1 1 d D . .
H65A H 0.7255 0.0936 1.1365 0.395 Uiso 1 1 calc R . .
H65B H 0.7288 0.1971 1.1562 0.395 Uiso 1 1 calc R . .
Cl1 Cl 1.3090(4) 0.3513(3) 0.9255(3) 0.222(2) Uiso 1 1 d D . .
Cl2 Cl 1.4161(5) 0.3127(4) 1.0141(2) 0.239(2) Uiso 1 1 d D . .
Cl3 Cl 1.0391(17) -0.2165(19) 0.7883(9) 0.435(13) Uiso 0.50 1 d PD A 1
Cl4 Cl 1.1169(7) -0.1323(5) 0.7224(4) 0.154(3) Uiso 0.50 1 d PD A 1
Cl5 Cl 0.6123(7) 0.1885(7) 1.0760(4) 0.332(4) Uiso 1 1 d D . .
Cl6 Cl 0.6114(9) 0.1287(7) 1.1732(5) 0.407(6) Uiso 1 1 d D . .
Cl3' Cl 1.0161(6) -0.1299(5) 0.8066(4) 0.157(3) Uiso 0.50 1 d PD B 2
Cl4' Cl 1.1938(13) -0.1398(11) 0.7861(8) 0.316(9) Uiso 0.50 1 d PD B 2
C64' C 1.0689(19) -0.143(2) 0.7544(12) 0.170(13) Uiso 0.50 1 d PD B 2
H64C H 1.0566 -0.0926 0.7304 0.204 Uiso 0.50 1 calc PR B 2
H64D H 1.0548 -0.2004 0.7373 0.204 Uiso 0.50 1 calc PR B 2

loop_
_atom_site_aniso_label
_atom_site_aniso_U_11
_atom_site_aniso_U_22
_atom_site_aniso_U_33
_atom_site_aniso_U_23
_atom_site_aniso_U_13
_atom_site_aniso_U_12
Os1 0.03249(14) 0.02604(14) 0.02567(13) -0.00144(6) -0.00228(8) 0.00382(7)
P1 0.0362(8) 0.0312(7) 0.0335(7) -0.0013(5) -0.0013(6) -0.0014(5)
P2 0.0308(7) 0.0318(6) 0.0301(7) -0.0013(5) -0.0007(5) 0.0017(5)
N1 0.053(3) 0.058(3) 0.030(3) -0.008(2) 0.002(2) 0.000(2)
N2 0.052(3) 0.041(3) 0.061(3) 0.005(2) -0.004(3) 0.017(2)
N3 0.032(2) 0.0256(19) 0.029(2) 0.0009(15) -0.0024(18) 0.0046(16)
N4 0.033(2) 0.029(2) 0.028(2) 0.0037(15) -0.0032(18) 0.0050(17)
C1 0.031(3) 0.031(2) 0.040(3) -0.002(2) 0.000(2) 0.000(2)
C2 0.041(3) 0.035(3) 0.030(3) -0.003(2) -0.001(2) 0.004(2)
C3 0.038(3) 0.037(3) 0.027(3) 0.000(2) -0.005(2) 0.002(2)
C4 0.036(3) 0.044(3) 0.032(3) 0.004(2) -0.007(2) 0.004(2)
C5 0.031(3) 0.034(3) 0.038(3) 0.007(2) 0.000(2) 0.002(2)
C6 0.031(3) 0.031(3) 0.032(3) 0.0017(18) 0.000(2) 0.001(2)
C7 0.031(3) 0.030(2) 0.028(2) 0.0021(19) 0.000(2) -0.002(2)
C8 0.027(3) 0.026(2) 0.030(3) -0.0035(18) 0.000(2) 0.0011(18)
C9 0.029(3) 0.036(3) 0.034(3) 0.001(2) 0.000(2) 0.002(2)
C10 0.035(3) 0.045(3) 0.024(2) -0.007(2) 0.001(2) 0.002(2)
C11 0.042(3) 0.046(3) 0.030(3) 0.001(2) -0.003(2) 0.005(2)
C12 0.040(3) 0.031(3) 0.033(3) 0.000(2) -0.002(2) 0.010(2)
C13 0.042(3) 0.031(3) 0.043(3) 0.000(2) 0.002(3) 0.007(2)
C14 0.042(3) 0.035(3) 0.034(3) -0.005(2) 0.002(2) 0.010(2)
C15 0.028(3) 0.036(3) 0.044(3) 0.006(2) -0.002(2) 0.008(2)
C16 0.035(3) 0.040(3) 0.042(3) 0.003(2) -0.001(2) 0.003(2)
C17 0.044(4) 0.040(3) 0.057(4) 0.015(3) -0.010(3) 0.004(3)
C18 0.048(4) 0.060(4) 0.070(5) 0.005(3) -0.004(3) 0.019(3)
C19 0.049(4) 0.089(5) 0.072(5) 0.010(4) 0.015(4) 0.028(4)
C20 0.042(4) 0.065(4) 0.049(4) 0.019(3) 0.005(3) 0.015(3)
C21 0.042(3) 0.032(3) 0.030(3) -0.0031(18) -0.001(2) 0.002(2)
C22 0.038(4) 0.065(3) 0.038(3) -0.014(3) -0.002(3) 0.005(3)
C23 0.066(5) 0.083(5) 0.040(4) -0.005(3) 0.012(3) 0.023(4)
C24 0.081(6) 0.062(4) 0.035(3) -0.018(3) 0.002(3) -0.003(4)
C25 0.066(5) 0.063(4) 0.046(4) -0.009(3) -0.008(3) -0.022(3)
C26 0.044(4) 0.066(4) 0.041(3) -0.007(3) 0.005(3) -0.003(3)
C27 0.049(4) 0.039(3) 0.036(3) 0.001(2) 0.001(3) 0.001(2)
C28 0.052(4) 0.060(4) 0.055(4) 0.015(3) 0.002(3) -0.013(3)
C29 0.052(5) 0.090(5) 0.065(5) 0.023(4) 0.016(4) 0.001(4)
C30 0.084(6) 0.082(5) 0.049(4) 0.020(3) 0.009(4) 0.001(4)
C31 0.058(5) 0.066(4) 0.043(4) 0.006(3) -0.002(3) 0.011(3)
C32 0.048(4) 0.037(3) 0.042(3) 0.005(2) 0.002(3) 0.003(2)
C33 0.058(4) 0.027(3) 0.040(3) 0.000(2) -0.005(3) -0.002(2)
C34 0.081(6) 0.055(4) 0.080(5) -0.016(3) 0.010(4) -0.026(4)
C35 0.116(8) 0.045(4) 0.086(6) -0.019(4) 0.016(5) -0.023(4)
C36 0.130(8) 0.028(3) 0.071(5) -0.008(3) -0.018(5) -0.012(4)
C37 0.102(7) 0.049(4) 0.059(4) -0.013(3) -0.001(4) 0.022(4)
C38 0.071(5) 0.033(3) 0.051(4) -0.005(2) -0.006(3) 0.002(3)
C39 0.040(3) 0.037(3) 0.048(3) 0.003(2) -0.002(3) -0.004(2)
C40 0.069(5) 0.058(4) 0.054(4) -0.001(3) -0.018(4) 0.003(3)
C41 0.076(6) 0.100(6) 0.091(6) 0.018(5) -0.043(5) -0.005(5)
C42 0.045(5) 0.090(6) 0.117(8) 0.036(5) -0.021(5) -0.001(4)
C43 0.051(5) 0.056(4) 0.096(6) 0.023(4) 0.018(4) 0.012(3)
C44 0.040(4) 0.046(3) 0.062(4) 0.006(3) 0.009(3) -0.002(2)
C45 0.038(3) 0.042(3) 0.035(3) -0.001(2) 0.000(2) 0.007(2)
C46 0.041(4) 0.060(3) 0.044(3) -0.007(3) 0.002(3) 0.005(3)
C47 0.063(5) 0.076(5) 0.062(4) -0.029(4) 0.010(4) 0.018(4)
C48 0.056(5) 0.096(5) 0.066(5) -0.015(4) 0.023(4) 0.004(4)
C49 0.060(5) 0.097(6) 0.089(6) -0.013(4) 0.036(4) -0.009(4)
C50 0.057(5) 0.070(4) 0.080(5) -0.008(3) 0.033(4) -0.010(3)
C51 0.034(3) 0.037(3) 0.034(3) 0.002(2) -0.001(2) -0.003(2)
C52 0.053(4) 0.045(3) 0.034(3) 0.003(2) -0.003(3) 0.000(3)
C53 0.064(4) 0.051(4) 0.036(3) 0.010(3) -0.013(3) -0.010(3)
C54 0.052(4) 0.049(4) 0.060(4) 0.019(3) -0.006(3) -0.003(3)
C55 0.043(4) 0.040(3) 0.058(4) 0.005(3) -0.001(3) 0.002(2)
C56 0.039(3) 0.034(3) 0.040(3) 0.003(2) 0.005(2) 0.002(2)
C57 0.036(3) 0.040(3) 0.033(3) -0.004(2) 0.000(2) 0.004(2)
C58 0.042(3) 0.047(3) 0.035(3) -0.004(2) -0.006(2) 0.001(2)
C59 0.048(4) 0.073(4) 0.041(3) 0.002(3) -0.012(3) 0.009(3)
C60 0.052(4) 0.078(4) 0.046(4) -0.022(3) -0.019(3) 0.000(3)
C61 0.057(4) 0.053(4) 0.068(4) -0.024(3) -0.008(3) -0.007(3)
C62 0.044(4) 0.039(3) 0.061(4) -0.007(3) -0.010(3) -0.006(2)

loop_
_atom_type_symbol
_atom_type_description
_atom_type_scat_dispersion_real
_atom_type_scat_dispersion_imag
_atom_type_scat_source
Os Os -1.2165 7.6030 'International Tables Vol C Tables 4.2.6.8 and 6.1.1.4'
P P 0.1023 0.0942 'International Tables Vol C Tables 4.2.6.8 and 6.1.1.4'
N N 0.0061 0.0033 'International Tables Vol C Tables 4.2.6.8 and 6.1.1.4'
C C 0.0033 0.0016 'International Tables Vol C Tables 4.2.6.8 and 6.1.1.4'
Cl Cl 0.1484 0.1585 'International Tables Vol C Tables 4.2.6.8 and 6.1.1.4'
H H 0.0000 0.0000 'International Tables Vol C Tables 4.2.6.8 and 6.1.1.4'

loop_
_geom_angle_atom_site_label_1
_geom_angle_atom_site_label_2
_geom_angle_atom_site_label_3
_geom_angle
C1 Os1 C2 93.4(2)
C1 Os1 N3 91.24(18)
C2 Os1 N3 175.32(17)
C1 Os1 N4 168.31(17)
C2 Os1 N4 97.80(17)
N3 Os1 N4 77.52(15)
C1 Os1 P1 89.45(15)
C2 Os1 P1 89.86(16)
N3 Os1 P1 90.51(12)
N4 Os1 P1 93.77(12)
C1 Os1 P2 88.27(15)
C2 Os1 P2 90.15(16)
N3 Os1 P2 89.67(12)
N4 Os1 P2 88.49(12)
P1 Os1 P2 177.71(4)
C39 P1 C33 103.2(3)
C39 P1 C27 103.5(3)
C33 P1 C27 99.9(2)
C39 P1 Os1 110.98(18)
C33 P1 Os1 119.7(2)
C27 P1 Os1 117.46(19)
C45 P2 C51 102.1(2)
C45 P2 C57 99.5(3)
C51 P2 C57 106.9(2)
C45 P2 Os1 120.80(18)
C51 P2 Os1 109.82(18)
C57 P2 Os1 116.10(18)
C3 N3 C7 117.6(4)
C3 N3 Os1 126.5(3)
C7 N3 Os1 115.9(3)
C12 N4 C8 116.8(4)
C12 N4 Os1 129.0(3)
C8 N4 Os1 113.8(3)
N1 C1 Os1 173.7(5)
N2 C2 Os1 178.8(5)
N3 C3 C4 122.0(5)
C5 C4 C3 121.9(5)
C4 C5 C6 117.2(5)
C4 C5 C15 119.8(5)
C6 C5 C15 122.9(5)
C7 C6 C5 118.0(4)
C7 C6 C13 117.7(5)
C5 C6 C13 124.2(4)
N3 C7 C6 123.1(4)
N3 C7 C8 115.9(4)
C6 C7 C8 120.9(4)
N4 C8 C9 122.6(4)
N4 C8 C7 116.5(4)
C9 C8 C7 120.8(4)
C8 C9 C10 118.4(5)
C8 C9 C14 117.0(4)
C10 C9 C14 124.5(5)
C11 C10 C9 117.8(4)
C11 C10 C21 120.1(5)
C9 C10 C21 122.1(5)
C12 C11 C10 120.0(5)
N4 C12 C11 124.2(5)
C14 C13 C6 121.6(5)
C13 C14 C9 121.7(4)
C16 C15 C20 118.9(5)
C16 C15 C5 119.7(5)
C20 C15 C5 121.3(5)
C17 C16 C15 121.2(5)
C16 C17 C18 120.0(6)
C17 C18 C19 119.9(6)
C20 C19 C18 119.8(6)
C19 C20 C15 120.3(6)
C22 C21 C26 118.8(5)
C22 C21 C10 121.8(5)
C26 C21 C10 119.3(5)
C21 C22 C23 121.4(6)
C22 C23 C24 118.7(6)
C25 C24 C23 120.4(6)
C24 C25 C26 121.1(6)
C25 C26 C21 119.5(6)
C32 C27 C28 118.8(5)
C32 C27 P1 118.2(5)
C28 C27 P1 123.0(5)
C29 C28 C27 119.8(6)
C30 C29 C28 120.3(7)
C29 C30 C31 120.2(6)
C32 C31 C30 119.7(6)
C31 C32 C27 121.1(6)
C38 C33 C34 118.9(5)
C38 C33 P1 121.8(5)
C34 C33 P1 119.2(5)
C33 C34 C35 121.9(8)
C36 C35 C34 118.5(8)
C37 C36 C35 120.5(6)
C36 C37 C38 121.7(7)
C33 C38 C37 118.5(7)
C40 C39 C44 117.7(6)
C40 C39 P1 122.3(5)
C44 C39 P1 119.6(5)
C41 C40 C39 122.1(8)
C40 C41 C42 120.4(8)
C43 C42 C41 118.8(8)
C42 C43 C44 121.7(8)
C43 C44 C39 119.3(7)
C46 C45 C50 119.4(6)
C46 C45 P2 122.9(5)
C50 C45 P2 117.7(4)
C45 C46 C47 119.0(6)
C48 C47 C46 121.7(6)
C49 C48 C47 119.0(7)
C48 C49 C50 120.4(8)
C49 C50 C45 120.4(7)
C52 C51 C56 117.9(5)
C52 C51 P2 118.2(4)
C56 C51 P2 123.2(4)
C53 C52 C51 121.2(6)
C52 C53 C54 121.2(6)
C53 C54 C55 118.4(5)
C56 C55 C54 120.8(6)
C55 C56 C51 120.5(5)
C62 C57 C58 119.7(5)
C62 C57 P2 124.7(4)
C58 C57 P2 115.6(4)
C57 C58 C59 119.9(5)
C60 C59 C58 120.0(6)
C61 C60 C59 120.4(6)
C60 C61 C62 120.9(6)
C57 C62 C61 119.1(6)
Cl2 C63 Cl1 115.1(9)
Cl4 C64 Cl3 99.8(17)
Cl6 C65 Cl5 92.6(14)
Cl3' C64' Cl4' 101.1(16)

loop_
_geom_bond_atom_site_label_1
_geom_bond_atom_site_label_2
_geom_bond_distance
Os1 C1 2.014(5)
Os1 C2 2.036(5)
Os1 N3 2.107(4)
Os1 N4 2.131(4)
Os1 P1 2.3541(14)
Os1 P2 2.3731(14)
P1 C39 1.825(6)
P1 C33 1.844(5)
P1 C27 1.849(5)
P2 C45 1.827(6)
P2 C51 1.833(5)
P2 C57 1.849(5)
N1 C1 1.157(6)
N2 C2 1.126(7)
N3 C3 1.338(6)
N3 C7 1.370(6)
N4 C12 1.326(6)
N4 C8 1.391(6)
C3 C4 1.384(7)
C4 C5 1.364(8)
C5 C6 1.430(7)
C5 C15 1.488(7)
C6 C7 1.391(7)
C6 C13 1.438(7)
C7 C8 1.431(6)
C8 C9 1.403(7)
C9 C10 1.416(7)
C9 C14 1.445(7)
C10 C11 1.394(7)
C10 C21 1.496(7)
C11 C12 1.382(7)
C13 C14 1.350(7)
C15 C16 1.391(7)
C15 C20 1.394(8)
C16 C17 1.371(7)
C17 C18 1.376(9)
C18 C19 1.403(9)
C19 C20 1.378(8)
C21 C22 1.372(8)
C21 C26 1.389(8)
C22 C23 1.387(8)
C23 C24 1.388(10)
C24 C25 1.347(10)
C25 C26 1.388(8)
C27 C32 1.386(8)
C27 C28 1.398(9)
C28 C29 1.383(9)
C29 C30 1.370(11)
C30 C31 1.384(10)
C31 C32 1.369(8)
C33 C38 1.381(9)
C33 C34 1.388(9)
C34 C35 1.394(9)
C35 C36 1.371(12)
C36 C37 1.358(11)
C37 C38 1.408(8)
C39 C40 1.386(8)
C39 C44 1.403(8)
C40 C41 1.354(11)
C41 C42 1.394(14)
C42 C43 1.351(11)
C43 C44 1.398(9)
C45 C46 1.383(7)
C45 C50 1.393(9)
C46 C47 1.396(9)
C47 C48 1.378(11)
C48 C49 1.372(11)
C49 C50 1.391(9)
C51 C52 1.395(7)
C51 C56 1.400(7)
C52 C53 1.365(8)
C53 C54 1.383(9)
C54 C55 1.396(8)
C55 C56 1.380(7)
C57 C62 1.377(7)
C57 C58 1.397(7)
C58 C59 1.400(8)
C59 C60 1.371(9)
C60 C61 1.356(10)
C61 C62 1.414(9)
C63 Cl2 1.473(14)
C63 Cl1 1.817(13)
C64 Cl4 1.57(2)
C64 Cl3 1.74(3)
C65 Cl6 1.60(3)
C65 Cl5 2.11(3)
Cl3' C64' 1.68(3)
Cl4' C64' 2.04(3)
